data_7109632
loop_
_publ_author_name
'Hemant Joshi'
'Kamal Nayan Sharma'
'Alpesh K. Sharma'
'Om Prakash'
'Ajai Kumar Singh'

_publ_section_title
;
 Graphene oxide grafted with Pd17Se15 nano-particles generated from a
 single source precursor as a recyclable and efficient catalyst for C-O
 coupling in O-arylation at room temperature
;
_journal_name_full Chem.Commun.
_journal_page_first 7483
_journal_paper_doi 10.1039/c3cc42608d
_journal_volume 49
_journal_year 2013
_chemical_formula_moiety 'C15 H16 Cl2 O Pd Se2, C2 H3 N'
_chemical_formula_sum 'C17 H19 Cl2 N O Pd Se2'
_chemical_formula_weight 588.55
_chemical_name_systematic
;
?
;
_space_group_IT_number 14
_symmetry_cell_setting monoclinic
_symmetry_space_group_name_Hall '-P 2yn'
_symmetry_space_group_name_H-M 'P 1 21/n 1'
_atom_sites_solution_hydrogens geom
_atom_sites_solution_primary direct
_atom_sites_solution_secondary difmap
_audit_creation_method SHELXL-97
_cell_angle_alpha 90.00
_cell_angle_beta 94.451(10)
_cell_angle_gamma 90.00
_cell_formula_units_Z 4
_cell_length_a 15.652(9)
_cell_length_b 8.153(5)
_cell_length_c 16.180(10)
_cell_measurement_reflns_used 3839
_cell_measurement_temperature 298(2)
_cell_measurement_theta_max 24.47
_cell_measurement_theta_min 2.53
_cell_volume 2059(2)
_computing_cell_refinement 'Bruker SMART'
_computing_data_collection 'Bruker SMART'
_computing_data_reduction 'Bruker SAINT'
_computing_molecular_graphics 'Bruker SHELXTL'
_computing_publication_material 'Bruker SHELXTL'
_computing_structure_refinement 'SHELXL-97 (Sheldrick, 1997)'
_computing_structure_solution 'SHELXS-97 (Sheldrick, 1990)'
_diffrn_ambient_temperature 298(2)
_diffrn_measured_fraction_theta_full 0.996
_diffrn_measured_fraction_theta_max 0.996
_diffrn_measurement_device_type 'CCD area detector'
_diffrn_measurement_method 'phi and omega scans'
_diffrn_radiation_monochromator graphite
_diffrn_radiation_source 'fine-focus sealed tube'
_diffrn_radiation_type MoK\a
_diffrn_radiation_wavelength 0.71073
_diffrn_reflns_av_R_equivalents 0.1082
_diffrn_reflns_av_sigmaI/netI 0.0793
_diffrn_reflns_limit_h_max 18
_diffrn_reflns_limit_h_min -18
_diffrn_reflns_limit_k_max 9
_diffrn_reflns_limit_k_min -9
_diffrn_reflns_limit_l_max 19
_diffrn_reflns_limit_l_min -19
_diffrn_reflns_number 15028
_diffrn_reflns_theta_full 25.00
_diffrn_reflns_theta_max 25.00
_diffrn_reflns_theta_min 1.74
_exptl_absorpt_coefficient_mu 4.700
_exptl_absorpt_correction_T_max 0.342
_exptl_absorpt_correction_T_min 0.266
_exptl_absorpt_correction_type multi-scan
_exptl_absorpt_process_details '(SADABS; Sheldrick, 1996)'
_exptl_crystal_colour orange
_exptl_crystal_density_diffrn 1.899
_exptl_crystal_density_meas 1.899
_exptl_crystal_density_method 'not measured'
_exptl_crystal_description rod
_exptl_crystal_F_000 1136.0
_exptl_crystal_size_max 0.35
_exptl_crystal_size_mid 0.24
_exptl_crystal_size_min 0.23
_refine_diff_density_max 1.090
_refine_diff_density_min -1.570
_refine_diff_density_rms 0.159
_refine_ls_extinction_method none
_refine_ls_goodness_of_fit_ref 0.930
_refine_ls_hydrogen_treatment constr
_refine_ls_matrix_type full
_refine_ls_number_parameters 219
_refine_ls_number_reflns 3462
_refine_ls_number_restraints 0
_refine_ls_restrained_S_all 0.930
_refine_ls_R_factor_all 0.0784
_refine_ls_R_factor_gt 0.0524
_refine_ls_shift/su_max 0.020
_refine_ls_shift/su_mean 0.001
_refine_ls_structure_factor_coef Fsqd
_refine_ls_weighting_details 'calc w=1/[\s^2^(Fo^2^)+(0.0728P)^2^+0.0000P] where P=(Fo^2^+2Fc^2^)/3'
_refine_ls_weighting_scheme calc
_refine_ls_wR_factor_gt 0.1210
_refine_ls_wR_factor_ref 0.1344
_reflns_number_gt 2392
_reflns_number_total 3462
_reflns_threshold_expression >2sigma(I)
_cod_data_source_file c3cc42608d.txt
_cod_data_source_block fs11m
_cod_original_cell_volume 2058(2)
_cod_original_sg_symbol_H-M P2(1)/n
_cod_database_code 7109632

loop_
_symmetry_equiv_pos_as_xyz
'x, y, z'
'-x+1/2, y+1/2, -z+1/2'
'-x, -y, -z'
'x-1/2, -y-1/2, z-1/2'

loop_
_atom_site_label
_atom_site_type_symbol
_atom_site_fract_x
_atom_site_fract_y
_atom_site_fract_z
_atom_site_U_iso_or_equiv
_atom_site_adp_type
_atom_site_occupancy
_atom_site_symmetry_multiplicity
_atom_site_calc_flag
_atom_site_refinement_flags
C1 C 0.9230(5) 0.3852(9) 0.2646(5) 0.058(2) Uani 1 1 d .
H1 H 0.9723 0.4472 0.2602 0.069 Uiso 1 1 calc R
C2 C 0.8759(7) 0.4012(11) 0.3334(6) 0.075(3) Uani 1 1 d .
H2 H 0.8946 0.4720 0.3761 0.090 Uiso 1 1 calc R
C3 C 0.8007(6) 0.3116(13) 0.3386(6) 0.078(3) Uani 1 1 d .
H3 H 0.7689 0.3235 0.3845 0.094 Uiso 1 1 calc R
C4 C 0.7742(6) 0.2085(12) 0.2775(6) 0.076(3) Uani 1 1 d .
H4 H 0.7240 0.1489 0.2817 0.092 Uiso 1 1 calc R
C5 C 0.8197(5) 0.1889(10) 0.2088(6) 0.066(2) Uani 1 1 d .
H5 H 0.8001 0.1180 0.1664 0.079 Uiso 1 1 calc R
C6 C 0.8960(4) 0.2771(9) 0.2033(4) 0.0466(18) Uani 1 1 d .
C7 C 1.0691(4) 0.3184(9) 0.1454(5) 0.0487(19) Uani 1 1 d .
H7A H 1.1066 0.3080 0.1007 0.058 Uiso 1 1 calc R
H7B H 1.0658 0.4341 0.1586 0.058 Uiso 1 1 calc R
C8 C 1.1110(4) 0.2319(9) 0.2200(5) 0.0493(19) Uani 1 1 d .
H8 H 1.0688 0.2099 0.2603 0.059 Uiso 1 1 calc R
C9 C 1.1573(5) 0.0759(9) 0.2003(5) 0.0498(19) Uani 1 1 d .
H9A H 1.1949 0.0463 0.2485 0.060 Uiso 1 1 calc R
H9B H 1.1933 0.0988 0.1555 0.060 Uiso 1 1 calc R
C10 C 1.0528(5) -0.1653(8) 0.2788(5) 0.0483(19) Uani 1 1 d .
C11 C 0.9817(6) -0.1061(12) 0.3116(6) 0.088(3) Uani 1 1 d .
H11 H 0.9439 -0.0384 0.2803 0.106 Uiso 1 1 calc R
C12 C 0.9662(8) -0.1468(15) 0.3911(7) 0.111(4) Uani 1 1 d .
H12 H 0.9175 -0.1061 0.4136 0.133 Uiso 1 1 calc R
C13 C 1.0197(8) -0.2442(14) 0.4371(6) 0.092(3) Uani 1 1 d .
H13 H 1.0086 -0.2684 0.4914 0.111 Uiso 1 1 calc R
C14 C 1.0894(7) -0.3071(15) 0.4054(6) 0.096(3) Uani 1 1 d .
H14 H 1.1256 -0.3771 0.4370 0.115 Uiso 1 1 calc R
C15 C 1.1071(6) -0.2671(12) 0.3249(5) 0.069(2) Uani 1 1 d .
H15 H 1.1555 -0.3093 0.3026 0.083 Uiso 1 1 calc R
C16 C 0.7551(8) 0.4782(16) 0.9987(10) 0.155(6) Uani 1 1 d .
H16A H 0.7498 0.4596 1.0567 0.233 Uiso 1 1 calc R
H16B H 0.7367 0.5877 0.9846 0.233 Uiso 1 1 calc R
H16C H 0.8138 0.4645 0.9868 0.233 Uiso 1 1 calc R
C17 C 0.7024(8) 0.3625(17) 0.9508(9) 0.102(4) Uani 1 1 d .
Cl1 Cl 0.82813(12) -0.0007(3) 0.00923(12) 0.0530(5) Uani 1 1 d .
Cl2 Cl 0.93971(14) -0.3274(2) 0.08309(13) 0.0621(6) Uani 1 1 d .
N1 N 0.6567(8) 0.2766(17) 0.9202(7) 0.133(4) Uani 1 1 d .
O1 O 1.1758(4) 0.3448(7) 0.2548(4) 0.0654(16) Uani 1 1 d .
H1A H 1.1883 0.3215 0.3035 0.098 Uiso 1 1 calc R
Pd1 Pd 0.95478(3) -0.04446(6) 0.09141(3) 0.0378(2) Uani 1 1 d .
Se1 Se 0.95644(4) 0.24761(9) 0.10395(4) 0.0417(2) Uani 1 1 d .
Se2 Se 1.08571(4) -0.11479(9) 0.16870(5) 0.0432(2) Uani 1 1 d .

loop_
_atom_site_aniso_label
_atom_site_aniso_U_11
_atom_site_aniso_U_22
_atom_site_aniso_U_33
_atom_site_aniso_U_23
_atom_site_aniso_U_13
_atom_site_aniso_U_12
C1 0.061(5) 0.047(5) 0.066(6) -0.007(4) 0.008(4) 0.010(4)
C2 0.083(7) 0.071(6) 0.072(7) -0.033(5) 0.015(5) 0.024(5)
C3 0.074(7) 0.097(8) 0.067(7) -0.007(6) 0.033(5) 0.034(6)
C4 0.065(6) 0.080(7) 0.090(7) 0.001(6) 0.047(5) 0.003(5)
C5 0.054(5) 0.067(6) 0.079(6) -0.015(5) 0.024(5) -0.002(4)
C6 0.044(4) 0.046(4) 0.053(5) -0.004(4) 0.018(4) 0.007(3)
C7 0.047(5) 0.039(4) 0.060(5) 0.002(4) 0.008(4) -0.005(3)
C8 0.039(4) 0.050(4) 0.061(5) -0.005(4) 0.020(4) -0.003(4)
C9 0.037(4) 0.055(5) 0.058(5) 0.004(4) 0.009(4) 0.001(3)
C10 0.050(5) 0.034(4) 0.061(5) 0.006(4) 0.006(4) 0.001(3)
C11 0.083(7) 0.102(8) 0.084(7) 0.047(6) 0.036(6) 0.041(6)
C12 0.126(10) 0.134(10) 0.082(8) 0.038(7) 0.065(7) 0.059(8)
C13 0.111(9) 0.106(9) 0.062(7) 0.028(6) 0.020(6) 0.007(7)
C14 0.090(8) 0.118(10) 0.078(8) 0.031(7) -0.005(6) 0.018(7)
C15 0.067(6) 0.086(7) 0.056(6) 0.017(5) 0.011(4) 0.021(5)
C16 0.108(11) 0.153(14) 0.200(17) -0.013(13) -0.012(11) -0.046(10)
C17 0.074(8) 0.119(11) 0.109(11) 0.017(8) -0.011(7) 0.004(7)
Cl1 0.0450(11) 0.0651(12) 0.0499(12) 0.0090(10) 0.0101(8) -0.0049(9)
Cl2 0.0779(15) 0.0360(10) 0.0722(14) 0.0028(10) 0.0051(11) -0.0084(10)
N1 0.132(10) 0.158(12) 0.105(9) -0.027(8) -0.012(7) 0.003(9)
O1 0.059(4) 0.055(3) 0.080(4) -0.007(3) -0.004(3) -0.018(3)
Pd1 0.0379(3) 0.0338(3) 0.0433(4) 0.0025(2) 0.0142(2) -0.0016(2)
Se1 0.0386(4) 0.0350(4) 0.0531(5) 0.0066(3) 0.0128(3) 0.0012(3)
Se2 0.0415(4) 0.0373(4) 0.0524(5) 0.0014(3) 0.0131(3) 0.0058(3)

loop_
_atom_type_symbol
_atom_type_description
_atom_type_scat_dispersion_real
_atom_type_scat_dispersion_imag
_atom_type_scat_source
C C 0.0033 0.0016 'International Tables Vol C Tables 4.2.6.8 and 6.1.1.4'
H H 0.0000 0.0000 'International Tables Vol C Tables 4.2.6.8 and 6.1.1.4'
O O 0.0106 0.0060 'International Tables Vol C Tables 4.2.6.8 and 6.1.1.4'
Cl Cl 0.1484 0.1585 'International Tables Vol C Tables 4.2.6.8 and 6.1.1.4'
Se Se -0.0929 2.2259 'International Tables Vol C Tables 4.2.6.8 and 6.1.1.4'
Pd Pd -0.9988 1.0072 'International Tables Vol C Tables 4.2.6.8 and 6.1.1.4'
N N 0.0061 0.0033 'International Tables Vol C Tables 4.2.6.8 and 6.1.1.4'

loop_
_geom_angle_atom_site_label_1
_geom_angle_atom_site_label_2
_geom_angle_atom_site_label_3
_geom_angle
C6 C1 C2 119.2(8)
C6 C1 H1 120.4
C2 C1 H1 120.4
C1 C2 C3 120.2(8)
C1 C2 H2 119.9
C3 C2 H2 119.9
C4 C3 C2 120.0(8)
C4 C3 H3 120.0
C2 C3 H3 120.0
C3 C4 C5 121.2(9)
C3 C4 H4 119.4
C5 C4 H4 119.4
C4 C5 C6 119.2(8)
C4 C5 H5 120.4
C6 C5 H5 120.4
C1 C6 C5 120.1(7)
C1 C6 Se1 122.4(6)
C5 C6 Se1 117.4(6)
C8 C7 Se1 118.0(5)
C8 C7 H7A 107.8
Se1 C7 H7A 107.8
C8 C7 H7B 107.8
Se1 C7 H7B 107.8
H7A C7 H7B 107.1
O1 C8 C7 105.2(6)
O1 C8 C9 106.5(6)
C7 C8 C9 114.3(7)
O1 C8 H8 110.2
C7 C8 H8 110.2
C9 C8 H8 110.2
C8 C9 Se2 116.7(5)
C8 C9 H9A 108.1
Se2 C9 H9A 108.1
C8 C9 H9B 108.1
Se2 C9 H9B 108.1
H9A C9 H9B 107.3
C11 C10 C15 119.7(8)
C11 C10 Se2 124.6(6)
C15 C10 Se2 115.7(6)
C10 C11 C12 119.5(9)
C10 C11 H11 120.3
C12 C11 H11 120.3
C13 C12 C11 121.2(10)
C13 C12 H12 119.4
C11 C12 H12 119.4
C12 C13 C14 120.4(10)
C12 C13 H13 119.8
C14 C13 H13 119.8
C13 C14 C15 119.7(9)
C13 C14 H14 120.2
C15 C14 H14 120.2
C10 C15 C14 119.5(9)
C10 C15 H15 120.2
C14 C15 H15 120.2
C17 C16 H16A 109.5
C17 C16 H16B 109.5
H16A C16 H16B 109.5
C17 C16 H16C 109.5
H16A C16 H16C 109.5
H16B C16 H16C 109.5
N1 C17 C16 173.0(17)
C8 O1 H1A 109.5
Cl2 Pd1 Cl1 92.34(8)
Cl2 Pd1 Se2 82.58(6)
Cl1 Pd1 Se2 174.29(6)
Cl2 Pd1 Se1 174.46(6)
Cl1 Pd1 Se1 84.21(6)
Se2 Pd1 Se1 101.05(3)
C7 Se1 C6 99.6(3)
C7 Se1 Pd1 109.4(2)
C6 Se1 Pd1 101.0(2)
C10 Se2 C9 96.7(3)
C10 Se2 Pd1 104.7(2)
C9 Se2 Pd1 113.4(2)

loop_
_geom_bond_atom_site_label_1
_geom_bond_atom_site_label_2
_geom_bond_distance
C1 C6 1.369(10)
C1 C2 1.387(12)
C1 H1 0.9300
C2 C3 1.394(13)
C2 H2 0.9300
C3 C4 1.338(13)
C3 H3 0.9300
C4 C5 1.377(11)
C4 H4 0.9300
C5 C6 1.402(10)
C5 H5 0.9300
C6 Se1 1.943(7)
C7 C8 1.504(10)
C7 Se1 1.925(7)
C7 H7A 0.9700
C7 H7B 0.9700
C8 O1 1.450(8)
C8 C9 1.510(10)
C8 H8 0.9800
C9 Se2 1.961(7)
C9 H9A 0.9700
C9 H9B 0.9700
C10 C11 1.358(11)
C10 C15 1.367(10)
C10 Se2 1.936(8)
C11 C12 1.369(13)
C11 H11 0.9300
C12 C13 1.338(14)
C12 H12 0.9300
C13 C14 1.343(14)
C13 H13 0.9300
C14 C15 1.391(12)
C14 H14 0.9300
C15 H15 0.9300
C16 C17 1.439(16)
C16 H16A 0.9600
C16 H16B 0.9600
C16 H16C 0.9600
C17 N1 1.092(14)
Cl1 Pd1 2.327(2)
Cl2 Pd1 2.321(2)
O1 H1A 0.8200
Pd1 Se2 2.3865(14)
Pd1 Se1 2.3897(16)

loop_
_geom_torsion_atom_site_label_1
_geom_torsion_atom_site_label_2
_geom_torsion_atom_site_label_3
_geom_torsion_atom_site_label_4
_geom_torsion
C6 C1 C2 C3 -1.9(13)
C1 C2 C3 C4 0.7(14)
C2 C3 C4 C5 -0.2(15)
C3 C4 C5 C6 1.0(14)
C2 C1 C6 C5 2.6(12)
C2 C1 C6 Se1 179.2(6)
C4 C5 C6 C1 -2.1(12)
C4 C5 C6 Se1 -178.9(7)
Se1 C7 C8 O1 -159.1(5)
Se1 C7 C8 C9 84.5(7)
O1 C8 C9 Se2 170.5(5)
C7 C8 C9 Se2 -73.8(8)
C15 C10 C11 C12 1.2(15)
Se2 C10 C11 C12 -178.2(9)
C10 C11 C12 C13 0(2)
C11 C12 C13 C14 -1(2)
C12 C13 C14 C15 1.7(19)
C11 C10 C15 C14 -0.8(14)
Se2 C10 C15 C14 178.7(8)
C13 C14 C15 C10 -0.6(17)
C8 C7 Se1 C6 57.0(6)
C8 C7 Se1 Pd1 -48.4(6)
C1 C6 Se1 C7 24.5(7)
C5 C6 Se1 C7 -158.8(6)
C1 C6 Se1 Pd1 136.6(6)
C5 C6 Se1 Pd1 -46.8(6)
Cl1 Pd1 Se1 C7 -164.2(2)
Se2 Pd1 Se1 C7 13.6(2)
Cl1 Pd1 Se1 C6 91.5(2)
Se2 Pd1 Se1 C6 -90.8(2)
C11 C10 Se2 C9 91.4(8)
C15 C10 Se2 C9 -88.1(7)
C11 C10 Se2 Pd1 -25.0(8)
C15 C10 Se2 Pd1 155.6(6)
C8 C9 Se2 C10 -74.8(6)
C8 C9 Se2 Pd1 34.5(7)
Cl2 Pd1 Se2 C10 -80.5(2)
Se1 Pd1 Se2 C10 95.3(2)
Cl2 Pd1 Se2 C9 175.4(3)
Se1 Pd1 Se2 C9 -8.9(3)
